data_7251992
loop_
_publ_author_name
'Ezzedine, Molka'
'Ben Gzaiel, Malika'
'Tliha, Mohamed'
'L\'opez-Lago, E.'
'Rekik, Walid'
'Ben Ahmed, Ali'
'Oueslati, Abderrazek'

_publ_section_title
;
 New organic--inorganic bromide (P(C4H9)4)2[ZnBr4]: crystal structure,
 vibrational properties, and electrical conduction behavior from impedance
 studies
;
_journal_issue 28
_journal_name_full 'RSC Advances'
_journal_page_first 25732
_journal_page_last 25746
_journal_paper_doi 10.1039/D6RA00849F
_journal_volume 16
_journal_year 2026
_chemical_formula_moiety '2(C16 H36 P), Br4 Zn'
_chemical_formula_sum 'C32 H72 Br4 P2 Zn'
_chemical_formula_weight 903.84
_space_group_IT_number 14
_space_group_name_Hall '-P 2ybc'
_space_group_name_H-M_alt 'P 1 21/c 1'
_symmetry_cell_setting monoclinic
_symmetry_Int_Tables_number 14
_symmetry_space_group_name_Hall '-P 2ybc'
_symmetry_space_group_name_H-M 'P 1 21/c 1'
_atom_sites_solution_hydrogens geom
_atom_sites_solution_primary dual
_atom_sites_solution_secondary dual
_audit_conform_dict_location ftp://ftp.iucr.org/pub/cif_core.dic
_audit_conform_dict_name cif_core.dic
_audit_conform_dict_version 2.4.5
_audit_creation_date 2024-07-02T11:28:56-00:00
_audit_creation_method 'WinGX routine CIF_UPDATE'
_audit_update_record
;
2025-02-25 deposited with the CCDC.	2026-04-30 downloaded from the CCDC.
;
_cell_angle_alpha 90
_cell_angle_beta 114.715(2)
_cell_angle_gamma 90
_cell_formula_units_Z 4
_cell_length_a 15.3260(11)
_cell_length_b 17.6692(13)
_cell_length_c 16.9898(11)
_cell_measurement_reflns_used 9400
_cell_measurement_temperature 100(2)
_cell_measurement_theta_max 30.48
_cell_measurement_theta_min 2.30
_cell_measurement_wavelength 0.71073
_cell_volume 4179.4(5)
_computing_cell_refinement 'SAINT V8.40B (Bruker AXS LLC, 2019)'
_computing_data_collection 'APPEX5v2023.9-2 (BRUKER AXS, 2021-2023)'
_computing_data_reduction 'SAINT V8.40B (Bruker AXS LLC, 2019)'
_computing_molecular_graphics 'Ortep for Windows (Farrugia, 2012)'
_computing_publication_material 'WinGX publication routines (Farrugia, 2012)'
_computing_structure_refinement 'SHELXL-2019/1 (Sheldrick, 2019)'
_computing_structure_solution 'SHELXT-2018/2 (Sheldrick, 2015)'
_diffrn_ambient_temperature 100(2)
_diffrn_detector_area_resol_mean 7.3910
_diffrn_measured_fraction_theta_full 0.999
_diffrn_measured_fraction_theta_max 0.999
_diffrn_measurement_device_type 'Bruker D8 VENTURE PHOTON III-14'
_diffrn_measurement_method 'omega and phi'
_diffrn_radiation_monochromator 'Incoatec multilayer mirror'
_diffrn_radiation_probe x-ray
_diffrn_radiation_type MoK\a
_diffrn_radiation_wavelength 0.71073
_diffrn_reflns_av_R_equivalents 0.059
_diffrn_reflns_av_unetI/netI 0.0163
_diffrn_reflns_Laue_measured_fraction_full 0.999
_diffrn_reflns_Laue_measured_fraction_max 0.999
_diffrn_reflns_limit_h_max 19
_diffrn_reflns_limit_h_min -19
_diffrn_reflns_limit_k_max 22
_diffrn_reflns_limit_k_min -22
_diffrn_reflns_limit_l_max 21
_diffrn_reflns_limit_l_min -21
_diffrn_reflns_number 208756
_diffrn_reflns_point_group_measured_fraction_full 0.999
_diffrn_reflns_point_group_measured_fraction_max 0.999
_diffrn_reflns_theta_full 25.242
_diffrn_reflns_theta_max 26.37
_diffrn_reflns_theta_min 2.305
_diffrn_source 'INCOATEC microfocus sealed tube'
_diffrn_source_type 'Incoatec I\mS 3.0'
_diffrn_standards_number 0
_exptl_absorpt_coefficient_mu 4.507
_exptl_absorpt_correction_T_max 0.4870
_exptl_absorpt_correction_T_min 0.4422
_exptl_absorpt_correction_type multi-scan
_exptl_absorpt_process_details 'BRUKER SADABS-2016/2'
_exptl_crystal_colour Colourless
_exptl_crystal_density_diffrn 1.436
_exptl_crystal_density_method 'not measured'
_exptl_crystal_description plate
_exptl_crystal_F_000 1856
_exptl_crystal_size_max 0.147
_exptl_crystal_size_mid 0.097
_exptl_crystal_size_min 0.081
_refine_diff_density_max 2.477
_refine_diff_density_min -1.26
_refine_diff_density_rms 0.075
_refine_ls_extinction_method none
_refine_ls_goodness_of_fit_ref 1.038
_refine_ls_hydrogen_treatment constr
_refine_ls_matrix_type full
_refine_ls_number_constraints 0
_refine_ls_number_parameters 361
_refine_ls_number_reflns 8537
_refine_ls_number_restraints 0
_refine_ls_restrained_S_all 1.038
_refine_ls_R_factor_all 0.0316
_refine_ls_R_factor_gt 0.0271
_refine_ls_shift/su_max 0.001
_refine_ls_shift/su_mean 0
_refine_ls_structure_factor_coef Fsqd
_refine_ls_weighting_details 'w=1/[\s^2^(Fo^2^)+(0.0267P)^2^+7.6411P] where P=(Fo^2^+2Fc^2^)/3'
_refine_ls_weighting_scheme calc
_refine_ls_wR_factor_gt 0.0653
_refine_ls_wR_factor_ref 0.0678
_reflns_Friedel_coverage 0
_reflns_number_gt 7679
_reflns_number_total 8537
_reflns_threshold_expression 'I > 2\s(I)'
_cod_data_source_file d6ra00849f2.cif
_cod_data_source_block ImenZnBr4
_cod_original_sg_symbol_H-M 'P 21/c'
_cod_database_code 7251992
_shelx_estimated_absorpt_t_min 0.557
_shelx_estimated_absorpt_t_max 0.712
_shelx_shelxl_version_number 2019/1

loop_
_symmetry_equiv_pos_as_xyz
'x, y, z'
'-x, y+1/2, -z+1/2'
'-x, -y, -z'
'x, -y-1/2, z-1/2'

loop_
_atom_site_label
_atom_site_type_symbol
_atom_site_fract_x
_atom_site_fract_y
_atom_site_fract_z
_atom_site_U_iso_or_equiv
_atom_site_adp_type
_atom_site_occupancy
_atom_site_site_symmetry_order
_atom_site_calc_flag
_atom_site_refinement_flags_posn
_atom_site_refinement_flags_adp
_atom_site_refinement_flags_occupancy
_atom_site_disorder_assembly
_atom_site_disorder_group
Zn1 Zn 0.65420(2) 0.15810(2) 0.37603(2) 0.02149(7) Uani 1 1 d . . . . .
Br1 Br 0.78652(2) 0.09569(2) 0.49072(2) 0.03014(7) Uani 1 1 d . . . . .
Br2 Br 0.61901(2) 0.08458(2) 0.24643(2) 0.02798(7) Uani 1 1 d . . . . .
Br3 Br 0.51168(2) 0.17458(2) 0.40180(2) 0.02755(7) Uani 1 1 d . . . . .
Br4 Br 0.70834(2) 0.28467(2) 0.35883(2) 0.02589(7) Uani 1 1 d . . . . .
P1 P 0.40297(4) 0.16711(4) 0.66137(4) 0.01925(13) Uani 1 1 d . . . . .
C1 C 0.50930(18) 0.12964(14) 0.65638(17) 0.0227(5) Uani 1 1 d . . . . .
H1A H 0.508395 0.142503 0.59933 0.027 Uiso 1 1 calc R U . . .
H1B H 0.566028 0.154635 0.70142 0.027 Uiso 1 1 calc R U . . .
C2 C 0.52069(19) 0.04391(15) 0.66919(19) 0.0279(6) Uani 1 1 d . . . . .
H2A H 0.512256 0.029626 0.721926 0.034 Uiso 1 1 calc R U . . .
H2B H 0.470096 0.01817 0.619132 0.034 Uiso 1 1 calc R U . . .
C3 C 0.61885(19) 0.01754(16) 0.67799(19) 0.0292(6) Uani 1 1 d . . . . .
H3A H 0.669115 0.045268 0.726402 0.035 Uiso 1 1 calc R U . . .
H3B H 0.62609 -0.036972 0.692812 0.035 Uiso 1 1 calc R U . . .
C4 C 0.6344(2) 0.02937(18) 0.5974(2) 0.0358(7) Uani 1 1 d . . . . .
H4A H 0.588398 -0.00136 0.550288 0.054 Uiso 1 1 calc R U . . .
H4B H 0.699973 0.014257 0.608163 0.054 Uiso 1 1 calc R U . . .
H4C H 0.625044 0.082934 0.581005 0.054 Uiso 1 1 calc R U . . .
C5 C 0.40778(18) 0.26817(14) 0.65052(17) 0.0231(5) Uani 1 1 d . . . . .
H5A H 0.460488 0.288146 0.703537 0.028 Uiso 1 1 calc R U . . .
H5B H 0.424527 0.278934 0.60132 0.028 Uiso 1 1 calc R U . . .
C6 C 0.31632(19) 0.31142(14) 0.63607(17) 0.0245(5) Uani 1 1 d . . . . .
H6A H 0.26157 0.288935 0.586515 0.029 Uiso 1 1 calc R U . . .
H6B H 0.303134 0.306663 0.688142 0.029 Uiso 1 1 calc R U . . .
C7 C 0.3250(2) 0.39445(15) 0.61801(18) 0.0266(5) Uani 1 1 d . . . . .
H7A H 0.341318 0.39894 0.567612 0.032 Uiso 1 1 calc R U . . .
H7B H 0.378139 0.41727 0.668682 0.032 Uiso 1 1 calc R U . . .
C8 C 0.2326(2) 0.43819(16) 0.59941(19) 0.0317(6) Uani 1 1 d . . . . .
H8A H 0.241593 0.491428 0.588373 0.047 Uiso 1 1 calc R U . . .
H8B H 0.216777 0.434637 0.649515 0.047 Uiso 1 1 calc R U . . .
H8C H 0.180152 0.416602 0.548409 0.047 Uiso 1 1 calc R U . . .
C9 C 0.29741(17) 0.12948(14) 0.57376(15) 0.0214(5) Uani 1 1 d . . . . .
H9A H 0.296461 0.073833 0.580174 0.026 Uiso 1 1 calc R U . . .
H9B H 0.239549 0.150222 0.578053 0.026 Uiso 1 1 calc R U . . .
C10 C 0.29277(18) 0.14800(16) 0.48376(16) 0.0247(5) Uani 1 1 d . . . . .
H10A H 0.301472 0.203117 0.479401 0.03 Uiso 1 1 calc R U . . .
H10B H 0.345654 0.121645 0.476017 0.03 Uiso 1 1 calc R U . . .
C11 C 0.19686(19) 0.12372(16) 0.41237(17) 0.0269(5) Uani 1 1 d . . . . .
H11A H 0.144586 0.152824 0.418032 0.032 Uiso 1 1 calc R U . . .
H11B H 0.186146 0.06945 0.419871 0.032 Uiso 1 1 calc R U . . .
C12 C 0.1923(2) 0.13596(17) 0.32165(17) 0.0341(6) Uani 1 1 d . . . . .
H12A H 0.130105 0.118386 0.278287 0.051 Uiso 1 1 calc R U . . .
H12B H 0.244001 0.107384 0.315682 0.051 Uiso 1 1 calc R U . . .
H12C H 0.199845 0.189947 0.312832 0.051 Uiso 1 1 calc R U . . .
C13 C 0.40190(19) 0.14032(16) 0.76324(16) 0.0253(5) Uani 1 1 d . . . . .
H13A H 0.411176 0.084838 0.769706 0.03 Uiso 1 1 calc R U . . .
H13B H 0.458032 0.164171 0.810189 0.03 Uiso 1 1 calc R U . . .
C14 C 0.3132(2) 0.16019(17) 0.77735(18) 0.0299(6) Uani 1 1 d . . . . .
H14A H 0.311893 0.215579 0.785605 0.036 Uiso 1 1 calc R U . . .
H14B H 0.255385 0.146579 0.724724 0.036 Uiso 1 1 calc R U . . .
C15 C 0.3090(2) 0.1207(2) 0.85428(19) 0.0370(7) Uani 1 1 d . . . . .
H15A H 0.314506 0.0655 0.84751 0.044 Uiso 1 1 calc R U . . .
H15B H 0.365133 0.136655 0.907134 0.044 Uiso 1 1 calc R U . . .
C16 C 0.2194(2) 0.1357(2) 0.86711(19) 0.0368(7) Uani 1 1 d . . . . .
H16A H 0.162936 0.124163 0.81351 0.055 Uiso 1 1 calc R U . . .
H16B H 0.217647 0.18911 0.882106 0.055 Uiso 1 1 calc R U . . .
H16C H 0.218994 0.103755 0.914101 0.055 Uiso 1 1 calc R U . . .
P2 P 0.17350(5) 0.73170(4) 0.32028(4) 0.01961(13) Uani 1 1 d . . . . .
C17 C 0.29628(18) 0.70601(14) 0.38587(16) 0.0229(5) Uani 1 1 d . . . . .
H17A H 0.33053 0.701984 0.347896 0.027 Uiso 1 1 calc R U . . .
H17B H 0.326824 0.747359 0.427714 0.027 Uiso 1 1 calc R U . . .
C18 C 0.31002(18) 0.63184(14) 0.43629(16) 0.0229(5) Uani 1 1 d . . . . .
H18A H 0.274882 0.634707 0.473611 0.028 Uiso 1 1 calc R U . . .
H18B H 0.282477 0.589612 0.394962 0.028 Uiso 1 1 calc R U . . .
C19 C 0.41551(18) 0.61586(14) 0.49224(16) 0.0239(5) Uani 1 1 d . . . . .
H19A H 0.44426 0.659373 0.531238 0.029 Uiso 1 1 calc R U . . .
H19B H 0.450049 0.609539 0.454757 0.029 Uiso 1 1 calc R U . . .
C20 C 0.4270(2) 0.54459(15) 0.54598(17) 0.0275(6) Uani 1 1 d . . . . .
H20A H 0.396389 0.5019 0.507473 0.041 Uiso 1 1 calc R U . . .
H20B H 0.396569 0.552144 0.585912 0.041 Uiso 1 1 calc R U . . .
H20C H 0.495475 0.53382 0.579164 0.041 Uiso 1 1 calc R U . . .
C21 C 0.17462(19) 0.82967(14) 0.29143(16) 0.0228(5) Uani 1 1 d . . . . .
H21A H 0.183177 0.860765 0.342621 0.027 Uiso 1 1 calc R U . . .
H21B H 0.231812 0.837904 0.279452 0.027 Uiso 1 1 calc R U . . .
C22 C 0.08710(19) 0.85981(15) 0.21422(17) 0.0258(5) Uani 1 1 d . . . . .
H22A H 0.080957 0.8329 0.161039 0.031 Uiso 1 1 calc R U . . .
H22B H 0.028473 0.849573 0.223311 0.031 Uiso 1 1 calc R U . . .
C23 C 0.0951(2) 0.94384(17) 0.2022(2) 0.0393(7) Uani 1 1 d . . . . .
H23A H 0.155765 0.953956 0.196575 0.047 Uiso 1 1 calc R U . . .
H23B H 0.098392 0.970521 0.254608 0.047 Uiso 1 1 calc R U . . .
C24 C 0.0124(2) 0.97585(19) 0.1238(2) 0.0424(8) Uani 1 1 d . . . . .
H24A H 0.00866 0.949931 0.071501 0.064 Uiso 1 1 calc R U . . .
H24B H 0.022659 1.03009 0.119102 0.064 Uiso 1 1 calc R U . . .
H24C H -0.047754 0.968248 0.130052 0.064 Uiso 1 1 calc R U . . .
C25 C 0.12101(19) 0.67718(14) 0.22123(16) 0.0228(5) Uani 1 1 d . . . . .
H25A H 0.05484 0.696 0.18775 0.027 Uiso 1 1 calc R U . . .
H25B H 0.157869 0.688151 0.186626 0.027 Uiso 1 1 calc R U . . .
C26 C 0.1159(2) 0.59156(15) 0.22873(17) 0.0275(6) Uani 1 1 d . . . . .
H26A H 0.181828 0.5707 0.256693 0.033 Uiso 1 1 calc R U . . .
H26B H 0.082338 0.579089 0.265747 0.033 Uiso 1 1 calc R U . . .
C27 C 0.0631(2) 0.55536(15) 0.14013(18) 0.0280(6) Uani 1 1 d . . . . .
H27A H -0.004167 0.573455 0.114667 0.034 Uiso 1 1 calc R U . . .
H27B H 0.093365 0.572242 0.101794 0.034 Uiso 1 1 calc R U . . .
C28 C 0.0631(3) 0.46992(19) 0.1424(2) 0.0542(10) Uani 1 1 d . . . . .
H28A H 0.025284 0.450349 0.083936 0.081 Uiso 1 1 calc R U . . .
H28B H 0.034843 0.452639 0.181379 0.081 Uiso 1 1 calc R U . . .
H28C H 0.129267 0.451327 0.163292 0.081 Uiso 1 1 calc R U . . .
C29 C 0.10507(18) 0.71861(14) 0.38435(16) 0.0226(5) Uani 1 1 d . . . . .
H29A H 0.097482 0.663649 0.390973 0.027 Uiso 1 1 calc R U . . .
H29B H 0.142458 0.739698 0.442904 0.027 Uiso 1 1 calc R U . . .
C30 C 0.00627(19) 0.75490(16) 0.34704(17) 0.0267(5) Uani 1 1 d . . . . .
H30A H -0.02756 0.74123 0.285042 0.032 Uiso 1 1 calc R U . . .
H30B H 0.013471 0.810634 0.35088 0.032 Uiso 1 1 calc R U . . .
C31 C -0.0544(2) 0.72982(17) 0.39473(18) 0.0307(6) Uani 1 1 d . . . . .
H31A H -0.120237 0.75004 0.363645 0.037 Uiso 1 1 calc R U . . .
H31B H -0.058687 0.673898 0.393099 0.037 Uiso 1 1 calc R U . . .
C32 C -0.0149(2) 0.7555(2) 0.48794(19) 0.0386(7) Uani 1 1 d . . . . .
H32A H -0.009733 0.810854 0.490313 0.058 Uiso 1 1 calc R U . . .
H32B H 0.048724 0.733231 0.520172 0.058 Uiso 1 1 calc R U . . .
H32C H -0.058207 0.73924 0.513837 0.058 Uiso 1 1 calc R U . . .

loop_
_atom_site_aniso_label
_atom_site_aniso_U_11
_atom_site_aniso_U_22
_atom_site_aniso_U_33
_atom_site_aniso_U_23
_atom_site_aniso_U_13
_atom_site_aniso_U_12
Zn1 0.02480(15) 0.02169(15) 0.01925(14) 0.00025(11) 0.01048(12) -0.00103(11)
Br1 0.03120(14) 0.03202(15) 0.02444(13) 0.00395(10) 0.00892(11) 0.00362(11)
Br2 0.03522(15) 0.02890(14) 0.02348(13) -0.00684(10) 0.01589(11) -0.00841(11)
Br3 0.02990(14) 0.02579(13) 0.03345(14) 0.00103(10) 0.01964(11) 0.00022(10)
Br4 0.03344(14) 0.02129(13) 0.02615(13) 0.00126(10) 0.01563(11) -0.00236(10)
P1 0.0198(3) 0.0185(3) 0.0191(3) 0.0010(2) 0.0077(2) 0.0004(2)
C1 0.0197(12) 0.0231(13) 0.0262(13) 0.0016(10) 0.0106(10) 0.0008(10)
C2 0.0258(13) 0.0236(13) 0.0380(15) 0.0042(11) 0.0170(12) 0.0022(11)
C3 0.0266(13) 0.0262(14) 0.0370(15) 0.0050(11) 0.0153(12) 0.0025(11)
C4 0.0369(16) 0.0363(16) 0.0389(16) 0.0038(13) 0.0205(13) 0.0070(13)
C5 0.0237(12) 0.0177(12) 0.0266(13) -0.0008(10) 0.0092(10) -0.0020(10)
C6 0.0272(13) 0.0216(13) 0.0270(13) 0.0011(10) 0.0135(11) 0.0014(10)
C7 0.0303(14) 0.0214(13) 0.0296(14) 0.0026(10) 0.0141(11) 0.0029(11)
C8 0.0354(15) 0.0267(14) 0.0358(15) 0.0024(12) 0.0177(13) 0.0066(12)
C9 0.0208(12) 0.0220(12) 0.0217(12) -0.0011(9) 0.0091(10) -0.0016(10)
C10 0.0237(13) 0.0291(14) 0.0207(12) -0.0016(10) 0.0086(10) -0.0022(10)
C11 0.0233(13) 0.0276(14) 0.0262(13) -0.0033(11) 0.0069(11) 0.0006(11)
C12 0.0373(16) 0.0345(16) 0.0222(13) 0.0006(11) 0.0044(12) 0.0058(13)
C13 0.0267(13) 0.0282(14) 0.0202(12) 0.0030(10) 0.0090(10) 0.0037(11)
C14 0.0293(14) 0.0363(15) 0.0264(14) 0.0091(11) 0.0138(11) 0.0027(12)
C15 0.0354(16) 0.0513(19) 0.0265(14) 0.0106(13) 0.0152(12) 0.0059(14)
C16 0.0347(16) 0.0497(19) 0.0282(15) 0.0024(13) 0.0154(13) -0.0070(14)
P2 0.0222(3) 0.0186(3) 0.0194(3) 0.0010(2) 0.0102(2) 0.0012(2)
C17 0.0224(12) 0.0225(12) 0.0238(12) 0.0008(10) 0.0097(10) 0.0018(10)
C18 0.0267(13) 0.0221(12) 0.0204(12) 0.0016(10) 0.0102(10) 0.0013(10)
C19 0.0251(13) 0.0214(12) 0.0227(12) 0.0009(10) 0.0075(10) 0.0009(10)
C20 0.0312(14) 0.0229(13) 0.0243(13) 0.0010(10) 0.0076(11) 0.0012(11)
C21 0.0282(13) 0.0192(12) 0.0226(12) 0.0011(9) 0.0121(11) 0.0000(10)
C22 0.0287(13) 0.0222(13) 0.0253(13) 0.0014(10) 0.0100(11) -0.0014(10)
C23 0.0316(15) 0.0283(15) 0.0468(18) 0.0144(13) 0.0053(14) -0.0037(12)
C24 0.0369(17) 0.0348(17) 0.0483(19) 0.0167(14) 0.0105(14) 0.0003(13)
C25 0.0288(13) 0.0226(13) 0.0175(11) -0.0017(9) 0.0103(10) -0.0010(10)
C26 0.0327(14) 0.0224(13) 0.0267(13) -0.0018(10) 0.0118(11) -0.0027(11)
C27 0.0274(13) 0.0247(13) 0.0295(14) -0.0030(11) 0.0096(11) -0.0020(11)
C28 0.078(3) 0.0284(17) 0.0434(19) -0.0069(14) 0.0133(18) -0.0080(17)
C29 0.0293(13) 0.0202(12) 0.0209(12) 0.0018(9) 0.0132(10) 0.0021(10)
C30 0.0245(13) 0.0318(14) 0.0249(13) 0.0022(11) 0.0114(11) 0.0009(11)
C31 0.0253(13) 0.0390(16) 0.0309(14) 0.0005(12) 0.0149(12) -0.0012(12)
C32 0.0406(17) 0.0486(19) 0.0306(15) -0.0025(13) 0.0188(14) -0.0026(14)

loop_
_atom_type_symbol
_atom_type_description
_atom_type_scat_dispersion_real
_atom_type_scat_dispersion_imag
_atom_type_scat_source
C C 0.0033 0.0016 'International Tables Vol C Tables 4.2.6.8 and 6.1.1.4'
H H 0 0 'International Tables Vol C Tables 4.2.6.8 and 6.1.1.4'
P P 0.1023 0.0942 'International Tables Vol C Tables 4.2.6.8 and 6.1.1.4'
Br Br -0.2901 2.4595 'International Tables Vol C Tables 4.2.6.8 and 6.1.1.4'
Zn Zn 0.2839 1.4301 'International Tables Vol C Tables 4.2.6.8 and 6.1.1.4'

loop_
_geom_angle_atom_site_label_1
_geom_angle_atom_site_label_2
_geom_angle_atom_site_label_3
_geom_angle
_geom_angle_site_symmetry_1
_geom_angle_site_symmetry_3
_geom_angle_publ_flag
Br1 Zn1 Br2 106.402(15) . . ?
Br1 Zn1 Br3 115.254(15) . . ?
Br2 Zn1 Br3 110.828(15) . . ?
Br1 Zn1 Br4 107.574(15) . . ?
Br2 Zn1 Br4 109.913(14) . . ?
Br3 Zn1 Br4 106.787(14) . . ?
C1 P1 C5 106.52(12) . . ?
C1 P1 C13 108.78(12) . . ?
C5 P1 C13 112.12(13) . . ?
C1 P1 C9 110.10(12) . . ?
C5 P1 C9 109.99(12) . . ?
C13 P1 C9 109.29(12) . . ?
C2 C1 P1 114.25(18) . . ?
C2 C1 H1A 108.7 . . ?
P1 C1 H1A 108.7 . . ?
C2 C1 H1B 108.7 . . ?
P1 C1 H1B 108.7 . . ?
H1A C1 H1B 107.6 . . ?
C3 C2 C1 111.5(2) . . ?
C3 C2 H2A 109.3 . . ?
C1 C2 H2A 109.3 . . ?
C3 C2 H2B 109.3 . . ?
C1 C2 H2B 109.3 . . ?
H2A C2 H2B 108 . . ?
C4 C3 C2 113.3(2) . . ?
C4 C3 H3A 108.9 . . ?
C2 C3 H3A 108.9 . . ?
C4 C3 H3B 108.9 . . ?
C2 C3 H3B 108.9 . . ?
H3A C3 H3B 107.7 . . ?
C3 C4 H4A 109.5 . . ?
C3 C4 H4B 109.5 . . ?
H4A C4 H4B 109.5 . . ?
C3 C4 H4C 109.5 . . ?
H4A C4 H4C 109.5 . . ?
H4B C4 H4C 109.5 . . ?
C6 C5 P1 116.09(18) . . ?
C6 C5 H5A 108.3 . . ?
P1 C5 H5A 108.3 . . ?
C6 C5 H5B 108.3 . . ?
P1 C5 H5B 108.3 . . ?
H5A C5 H5B 107.4 . . ?
C7 C6 C5 111.4(2) . . ?
C7 C6 H6A 109.3 . . ?
C5 C6 H6A 109.3 . . ?
C7 C6 H6B 109.3 . . ?
C5 C6 H6B 109.3 . . ?
H6A C6 H6B 108 . . ?
C6 C7 C8 112.3(2) . . ?
C6 C7 H7A 109.1 . . ?
C8 C7 H7A 109.1 . . ?
C6 C7 H7B 109.1 . . ?
C8 C7 H7B 109.1 . . ?
H7A C7 H7B 107.9 . . ?
C7 C8 H8A 109.5 . . ?
C7 C8 H8B 109.5 . . ?
H8A C8 H8B 109.5 . . ?
C7 C8 H8C 109.5 . . ?
H8A C8 H8C 109.5 . . ?
H8B C8 H8C 109.5 . . ?
C10 C9 P1 113.25(17) . . ?
C10 C9 H9A 108.9 . . ?
P1 C9 H9A 108.9 . . ?
C10 C9 H9B 108.9 . . ?
P1 C9 H9B 108.9 . . ?
H9A C9 H9B 107.7 . . ?
C11 C10 C9 111.1(2) . . ?
C11 C10 H10A 109.4 . . ?
C9 C10 H10A 109.4 . . ?
C11 C10 H10B 109.4 . . ?
C9 C10 H10B 109.4 . . ?
H10A C10 H10B 108 . . ?
C10 C11 C12 112.6(2) . . ?
C10 C11 H11A 109.1 . . ?
C12 C11 H11A 109.1 . . ?
C10 C11 H11B 109.1 . . ?
C12 C11 H11B 109.1 . . ?
H11A C11 H11B 107.8 . . ?
C11 C12 H12A 109.5 . . ?
C11 C12 H12B 109.5 . . ?
H12A C12 H12B 109.5 . . ?
C11 C12 H12C 109.5 . . ?
H12A C12 H12C 109.5 . . ?
H12B C12 H12C 109.5 . . ?
C14 C13 P1 117.37(18) . . ?
C14 C13 H13A 108 . . ?
P1 C13 H13A 108 . . ?
C14 C13 H13B 108 . . ?
P1 C13 H13B 108 . . ?
H13A C13 H13B 107.2 . . ?
C15 C14 C13 113.3(2) . . ?
C15 C14 H14A 108.9 . . ?
C13 C14 H14A 108.9 . . ?
C15 C14 H14B 108.9 . . ?
C13 C14 H14B 108.9 . . ?
H14A C14 H14B 107.7 . . ?
C16 C15 C14 114.7(2) . . ?
C16 C15 H15A 108.6 . . ?
C14 C15 H15A 108.6 . . ?
C16 C15 H15B 108.6 . . ?
C14 C15 H15B 108.6 . . ?
H15A C15 H15B 107.6 . . ?
C15 C16 H16A 109.5 . . ?
C15 C16 H16B 109.5 . . ?
H16A C16 H16B 109.5 . . ?
C15 C16 H16C 109.5 . . ?
H16A C16 H16C 109.5 . . ?
H16B C16 H16C 109.5 . . ?
C17 P2 C21 106.53(12) . . ?
C17 P2 C25 112.64(12) . . ?
C21 P2 C25 108.04(12) . . ?
C17 P2 C29 108.27(12) . . ?
C21 P2 C29 111.06(12) . . ?
C25 P2 C29 110.26(12) . . ?
C18 C17 P2 115.22(18) . . ?
C18 C17 H17A 108.5 . . ?
P2 C17 H17A 108.5 . . ?
C18 C17 H17B 108.5 . . ?
P2 C17 H17B 108.5 . . ?
H17A C17 H17B 107.5 . . ?
C19 C18 C17 111.7(2) . . ?
C19 C18 H18A 109.3 . . ?
C17 C18 H18A 109.3 . . ?
C19 C18 H18B 109.3 . . ?
C17 C18 H18B 109.3 . . ?
H18A C18 H18B 107.9 . . ?
C18 C19 C20 110.8(2) . . ?
C18 C19 H19A 109.5 . . ?
C20 C19 H19A 109.5 . . ?
C18 C19 H19B 109.5 . . ?
C20 C19 H19B 109.5 . . ?
H19A C19 H19B 108.1 . . ?
C19 C20 H20A 109.5 . . ?
C19 C20 H20B 109.5 . . ?
H20A C20 H20B 109.5 . . ?
C19 C20 H20C 109.5 . . ?
H20A C20 H20C 109.5 . . ?
H20B C20 H20C 109.5 . . ?
C22 C21 P2 117.65(18) . . ?
C22 C21 H21A 107.9 . . ?
P2 C21 H21A 107.9 . . ?
C22 C21 H21B 107.9 . . ?
P2 C21 H21B 107.9 . . ?
H21A C21 H21B 107.2 . . ?
C23 C22 C21 111.5(2) . . ?
C23 C22 H22A 109.3 . . ?
C21 C22 H22A 109.3 . . ?
C23 C22 H22B 109.3 . . ?
C21 C22 H22B 109.3 . . ?
H22A C22 H22B 108 . . ?
C22 C23 C24 113.6(3) . . ?
C22 C23 H23A 108.8 . . ?
C24 C23 H23A 108.8 . . ?
C22 C23 H23B 108.8 . . ?
C24 C23 H23B 108.8 . . ?
H23A C23 H23B 107.7 . . ?
C23 C24 H24A 109.5 . . ?
C23 C24 H24B 109.5 . . ?
H24A C24 H24B 109.5 . . ?
C23 C24 H24C 109.5 . . ?
H24A C24 H24C 109.5 . . ?
H24B C24 H24C 109.5 . . ?
C26 C25 P2 117.99(18) . . ?
C26 C25 H25A 107.8 . . ?
P2 C25 H25A 107.8 . . ?
C26 C25 H25B 107.8 . . ?
P2 C25 H25B 107.8 . . ?
H25A C25 H25B 107.1 . . ?
C27 C26 C25 111.1(2) . . ?
C27 C26 H26A 109.4 . . ?
C25 C26 H26A 109.4 . . ?
C27 C26 H26B 109.4 . . ?
C25 C26 H26B 109.4 . . ?
H26A C26 H26B 108 . . ?
C28 C27 C26 113.6(2) . . ?
C28 C27 H27A 108.8 . . ?
C26 C27 H27A 108.8 . . ?
C28 C27 H27B 108.8 . . ?
C26 C27 H27B 108.8 . . ?
H27A C27 H27B 107.7 . . ?
C27 C28 H28A 109.5 . . ?
C27 C28 H28B 109.5 . . ?
H28A C28 H28B 109.5 . . ?
C27 C28 H28C 109.5 . . ?
H28A C28 H28C 109.5 . . ?
H28B C28 H28C 109.5 . . ?
C30 C29 P2 114.93(17) . . ?
C30 C29 H29A 108.5 . . ?
P2 C29 H29A 108.5 . . ?
C30 C29 H29B 108.5 . . ?
P2 C29 H29B 108.5 . . ?
H29A C29 H29B 107.5 . . ?
C29 C30 C31 112.1(2) . . ?
C29 C30 H30A 109.2 . . ?
C31 C30 H30A 109.2 . . ?
C29 C30 H30B 109.2 . . ?
C31 C30 H30B 109.2 . . ?
H30A C30 H30B 107.9 . . ?
C32 C31 C30 113.7(2) . . ?
C32 C31 H31A 108.8 . . ?
C30 C31 H31A 108.8 . . ?
C32 C31 H31B 108.8 . . ?
C30 C31 H31B 108.8 . . ?
H31A C31 H31B 107.7 . . ?
C31 C32 H32A 109.5 . . ?
C31 C32 H32B 109.5 . . ?
H32A C32 H32B 109.5 . . ?
C31 C32 H32C 109.5 . . ?
H32A C32 H32C 109.5 . . ?
H32B C32 H32C 109.5 . . ?

loop_
_geom_bond_atom_site_label_1
_geom_bond_atom_site_label_2
_geom_bond_distance
_geom_bond_site_symmetry_2
_geom_bond_publ_flag
Zn1 Br1 2.4127(4) . ?
Zn1 Br2 2.4152(4) . ?
Zn1 Br3 2.4181(4) . ?
Zn1 Br4 2.4450(4) . ?
P1 C1 1.793(3) . ?
P1 C5 1.800(3) . ?
P1 C13 1.801(3) . ?
P1 C9 1.806(2) . ?
C1 C2 1.530(4) . ?
C1 H1A 0.99 . ?
C1 H1B 0.99 . ?
C2 C3 1.521(4) . ?
C2 H2A 0.99 . ?
C2 H2B 0.99 . ?
C3 C4 1.500(4) . ?
C3 H3A 0.99 . ?
C3 H3B 0.99 . ?
C4 H4A 0.98 . ?
C4 H4B 0.98 . ?
C4 H4C 0.98 . ?
C5 C6 1.524(3) . ?
C5 H5A 0.99 . ?
C5 H5B 0.99 . ?
C6 C7 1.516(4) . ?
C6 H6A 0.99 . ?
C6 H6B 0.99 . ?
C7 C8 1.526(4) . ?
C7 H7A 0.99 . ?
C7 H7B 0.99 . ?
C8 H8A 0.98 . ?
C8 H8B 0.98 . ?
C8 H8C 0.98 . ?
C9 C10 1.536(3) . ?
C9 H9A 0.99 . ?
C9 H9B 0.99 . ?
C10 C11 1.525(3) . ?
C10 H10A 0.99 . ?
C10 H10B 0.99 . ?
C11 C12 1.529(4) . ?
C11 H11A 0.99 . ?
C11 H11B 0.99 . ?
C12 H12A 0.98 . ?
C12 H12B 0.98 . ?
C12 H12C 0.98 . ?
C13 C14 1.517(4) . ?
C13 H13A 0.99 . ?
C13 H13B 0.99 . ?
C14 C15 1.507(4) . ?
C14 H14A 0.99 . ?
C14 H14B 0.99 . ?
C15 C16 1.502(4) . ?
C15 H15A 0.99 . ?
C15 H15B 0.99 . ?
C16 H16A 0.98 . ?
C16 H16B 0.98 . ?
C16 H16C 0.98 . ?
P2 C17 1.799(3) . ?
P2 C21 1.801(3) . ?
P2 C25 1.810(2) . ?
P2 C29 1.815(3) . ?
C17 C18 1.531(3) . ?
C17 H17A 0.99 . ?
C17 H17B 0.99 . ?
C18 C19 1.521(3) . ?
C18 H18A 0.99 . ?
C18 H18B 0.99 . ?
C19 C20 1.522(3) . ?
C19 H19A 0.99 . ?
C19 H19B 0.99 . ?
C20 H20A 0.98 . ?
C20 H20B 0.98 . ?
C20 H20C 0.98 . ?
C21 C22 1.527(4) . ?
C21 H21A 0.99 . ?
C21 H21B 0.99 . ?
C22 C23 1.511(4) . ?
C22 H22A 0.99 . ?
C22 H22B 0.99 . ?
C23 C24 1.513(4) . ?
C23 H23A 0.99 . ?
C23 H23B 0.99 . ?
C24 H24A 0.98 . ?
C24 H24B 0.98 . ?
C24 H24C 0.98 . ?
C25 C26 1.523(4) . ?
C25 H25A 0.99 . ?
C25 H25B 0.99 . ?
C26 C27 1.520(4) . ?
C26 H26A 0.99 . ?
C26 H26B 0.99 . ?
C27 C28 1.510(4) . ?
C27 H27A 0.99 . ?
C27 H27B 0.99 . ?
C28 H28A 0.98 . ?
C28 H28B 0.98 . ?
C28 H28C 0.98 . ?
C29 C30 1.518(4) . ?
C29 H29A 0.99 . ?
C29 H29B 0.99 . ?
C30 C31 1.531(4) . ?
C30 H30A 0.99 . ?
C30 H30B 0.99 . ?
C31 C32 1.510(4) . ?
C31 H31A 0.99 . ?
C31 H31B 0.99 . ?
C32 H32A 0.98 . ?
C32 H32B 0.98 . ?
C32 H32C 0.98 . ?

loop_
_geom_hbond_atom_site_label_D
_geom_hbond_atom_site_label_H
_geom_hbond_atom_site_label_A
_geom_hbond_distance_DH
_geom_hbond_distance_HA
_geom_hbond_distance_DA
_geom_hbond_angle_DHA
_geom_hbond_site_symmetry_A
_geom_hbond_publ_flag
C1 H1B Br4 0.99 2.86 3.828(3) 165.9 4_566 yes
C17 H17A Br2 0.99 2.92 3.712(3) 138.1 2_655 yes
C21 H21A Br1 0.99 2.78 3.735(3) 162.3 3_666 yes

loop_
_geom_torsion_atom_site_label_1
_geom_torsion_atom_site_label_2
_geom_torsion_atom_site_label_3
_geom_torsion_atom_site_label_4
_geom_torsion
_geom_torsion_site_symmetry_1
_geom_torsion_site_symmetry_2
_geom_torsion_site_symmetry_3
_geom_torsion_site_symmetry_4
_geom_torsion_publ_flag
C5 P1 C1 C2 177.03(19) . . . . ?
C13 P1 C1 C2 56.0(2) . . . . ?
C9 P1 C1 C2 -63.7(2) . . . . ?
P1 C1 C2 C3 -171.30(19) . . . . ?
C1 C2 C3 C4 -65.0(3) . . . . ?
C1 P1 C5 C6 169.06(19) . . . . ?
C13 P1 C5 C6 -72.1(2) . . . . ?
C9 P1 C5 C6 49.8(2) . . . . ?
P1 C5 C6 C7 -173.71(18) . . . . ?
C5 C6 C7 C8 177.5(2) . . . . ?
C1 P1 C9 C10 -59.4(2) . . . . ?
C5 P1 C9 C10 57.7(2) . . . . ?
C13 P1 C9 C10 -178.81(18) . . . . ?
P1 C9 C10 C11 -172.87(18) . . . . ?
C9 C10 C11 C12 -175.8(2) . . . . ?
C1 P1 C13 C14 -174.5(2) . . . . ?
C5 P1 C13 C14 68.0(2) . . . . ?
C9 P1 C13 C14 -54.3(2) . . . . ?
P1 C13 C14 C15 166.9(2) . . . . ?
C13 C14 C15 C16 -176.7(3) . . . . ?
C21 P2 C17 C18 165.27(18) . . . . ?
C25 P2 C17 C18 -76.4(2) . . . . ?
C29 P2 C17 C18 45.8(2) . . . . ?
P2 C17 C18 C19 -178.05(17) . . . . ?
C17 C18 C19 C20 176.4(2) . . . . ?
C17 P2 C21 C22 161.17(19) . . . . ?
C25 P2 C21 C22 39.9(2) . . . . ?
C29 P2 C21 C22 -81.1(2) . . . . ?
P2 C21 C22 C23 175.6(2) . . . . ?
C21 C22 C23 C24 177.2(3) . . . . ?
C17 P2 C25 C26 60.1(2) . . . . ?
C21 P2 C25 C26 177.5(2) . . . . ?
C29 P2 C25 C26 -61.0(2) . . . . ?
P2 C25 C26 C27 175.61(19) . . . . ?
C25 C26 C27 C28 175.0(3) . . . . ?
C17 P2 C29 C30 166.11(19) . . . . ?
C21 P2 C29 C30 49.5(2) . . . . ?
C25 P2 C29 C30 -70.2(2) . . . . ?
P2 C29 C30 C31 169.53(19) . . . . ?
C29 C30 C31 C32 65.3(3) . . . . ?
